data_2017444
loop_
_publ_author_name
'\,Sahin, Zarife Sibel'
'\.I\,cbudak, Hasan'
'I\,s\?ik, \,Samil'

_publ_section_title
Di-\m-acesulfamato-\k^3^<i>N</i>,<i>O</i>:<i>O</i>;\k^3^<i>O</i>:<i>N</i>,<i>O</i>-bis[(acesulfamato-\k^2^<i>N</i>,<i>O</i>)bis(3-methylpyridine)cadmium(II)]
_journal_coeditor_code LG3020
_journal_issue 12
_journal_name_full 'Acta Crystallographica Section C'
_journal_page_first m463
_journal_page_last m465
_journal_paper_doi 10.1107/S0108270109044515
_journal_volume 65
_journal_year 2009
_chemical_formula_iupac '[Cd2 (C4 H4 N O4 S)2 (C6 H7 N)2]'
_chemical_formula_moiety 'C40 H44 Cd2 N8 O16 S4'
_chemical_formula_sum 'C40 H44 Cd2 N8 O16 S4'
_chemical_formula_weight 1245.87
_chemical_name_systematic
;
Di-\m-acesulfamato-
\k^3^<i>N</i>,<i>O</i>:<i>O</i>;\k^3^<i>O</i>:<i>N</i>,<i>O</i>-
bis[(acesulfamato-\k^2^<i>N</i>,<i>O</i>)bis(3-methylpyridine)cadmium(II)]
;
_space_group_IT_number 15
_symmetry_cell_setting monoclinic
_symmetry_space_group_name_Hall '-C 2yc'
_symmetry_space_group_name_H-M 'C 1 2/c 1'
_atom_sites_solution_hydrogens geom
_atom_sites_solution_primary direct
_atom_sites_solution_secondary difmap
_cell_angle_alpha 90.00
_cell_angle_beta 108.427(6)
_cell_angle_gamma 90.00
_cell_formula_units_Z 4
_cell_length_a 14.9475(12)
_cell_length_b 16.5004(11)
_cell_length_c 21.4067(15)
_cell_measurement_reflns_used 13627
_cell_measurement_temperature 296
_cell_measurement_theta_max 28.48
_cell_measurement_theta_min 1.89
_cell_volume 5009.0(7)
_computing_cell_refinement 'X-AREA (Stoe & Cie, 2002)'
_computing_data_collection 'X-AREA (Stoe & Cie, 2002)'
_computing_data_reduction 'X-RED32 (Stoe & Cie, 2002)'
_computing_molecular_graphics 'ORTEP-3 for Windows (Farrugia, 1997)'
_computing_publication_material 'WinGX (Farrugia, 1999)'
_computing_structure_refinement 'SHELXL97 (Sheldrick, 2008)'
_computing_structure_solution 'SHELXS97 (Sheldrick, 2008)'
_diffrn_ambient_temperature 296
_diffrn_measured_fraction_theta_full 0.995
_diffrn_measured_fraction_theta_max 0.995
_diffrn_measurement_device_type 'Stoe IPDS-2'
_diffrn_measurement_method '\w scan rotation'
_diffrn_radiation_monochromator graphite
_diffrn_radiation_source 'fine-focus sealed tube'
_diffrn_radiation_type MoK\a
_diffrn_radiation_wavelength 0.71073
_diffrn_reflns_av_R_equivalents 0.0290
_diffrn_reflns_av_sigmaI/netI 0.0275
_diffrn_reflns_limit_h_max 18
_diffrn_reflns_limit_h_min -18
_diffrn_reflns_limit_k_max 20
_diffrn_reflns_limit_k_min -20
_diffrn_reflns_limit_l_max 26
_diffrn_reflns_limit_l_min -26
_diffrn_reflns_number 13627
_diffrn_reflns_theta_full 26.00
_diffrn_reflns_theta_max 26.00
_diffrn_reflns_theta_min 1.89
_diffrn_standards_decay_% <2
_diffrn_standards_number 0
_exptl_absorpt_coefficient_mu 1.090
_exptl_absorpt_correction_T_max 0.7626
_exptl_absorpt_correction_T_min 0.6368
_exptl_absorpt_correction_type integration
_exptl_absorpt_process_details '(X-RED32; Stoe & Cie, 2002)'
_exptl_crystal_colour colourless
_exptl_crystal_density_diffrn 1.652
_exptl_crystal_density_method 'not measured'
_exptl_crystal_description prism
_exptl_crystal_F_000 2512
_exptl_crystal_size_max 0.47
_exptl_crystal_size_mid 0.43
_exptl_crystal_size_min 0.28
_refine_diff_density_max 0.496
_refine_diff_density_min -0.366
_refine_ls_extinction_method none
_refine_ls_goodness_of_fit_ref 1.050
_refine_ls_hydrogen_treatment constr
_refine_ls_matrix_type full
_refine_ls_number_parameters 319
_refine_ls_number_reflns 4901
_refine_ls_number_restraints 0
_refine_ls_restrained_S_all 1.050
_refine_ls_R_factor_all 0.0500
_refine_ls_R_factor_gt 0.0315
_refine_ls_shift/su_max 0.001
_refine_ls_shift/su_mean 0.000
_refine_ls_structure_factor_coef Fsqd
_refine_ls_weighting_details 'calc w=1/[\s^2^(Fo^2^)+(0.0356P)^2^+1.3644P] where P=(Fo^2^+2Fc^2^)/3'
_refine_ls_weighting_scheme calc
_refine_ls_wR_factor_gt 0.0669
_refine_ls_wR_factor_ref 0.0720
_reflns_number_gt 3749
_reflns_number_total 4901
_reflns_threshold_expression I>2\s(I)
_cod_data_source_file lg3020.cif
_cod_data_source_block I
_cod_original_sg_symbol_H-M 'C 2/c'
_cod_database_code 2017444
_cod_database_fobs_code 2017444

loop_
_symmetry_equiv_pos_as_xyz
'x, y, z'
'-x, y, -z+1/2'
'x+1/2, y+1/2, z'
'-x+1/2, y+1/2, -z+1/2'
'-x, -y, -z'
'x, -y, z-1/2'
'-x+1/2, -y+1/2, -z'
'x+1/2, -y+1/2, z-1/2'

loop_
_atom_site_type_symbol
_atom_site_label
_atom_site_fract_x
_atom_site_fract_y
_atom_site_fract_z
_atom_site_U_iso_or_equiv
_atom_site_adp_type
_atom_site_calc_flag
_atom_site_refinement_flags
_atom_site_occupancy
_atom_site_disorder_assembly
_atom_site_disorder_group
Cd Cd1 0.622132(15) 0.377488(13) 0.227824(9) 0.04753(8) Uani d . 1 . .
S S1 0.62964(7) 0.38141(6) 0.04405(4) 0.0665(2) Uani d . 1 . .
S S2 0.80066(5) 0.38415(6) 0.39819(4) 0.0619(2) Uani d . 1 . .
O O1 0.5588(2) 0.3228(2) 0.01634(14) 0.0963(9) Uani d . 1 . .
O O2 0.6117(2) 0.46149(18) 0.02057(15) 0.1035(10) Uani d . 1 . .
O O3 0.71960(18) 0.35070(16) 0.02395(12) 0.0748(7) Uani d . 1 . .
O O4 0.77421(18) 0.39902(15) 0.21741(11) 0.0718(7) Uani d . 1 . .
O O5 0.54530(15) 0.37428(14) 0.31906(10) 0.0634(5) Uani d . 1 . .
O O6 0.8222(2) 0.46656(19) 0.40701(14) 0.1059(10) Uani d . 1 . .
O O7 0.8678(2) 0.3312(3) 0.38644(16) 0.1204(12) Uani d . 1 . .
O O8 0.79133(18) 0.35291(19) 0.46705(11) 0.0833(8) Uani d . 1 . .
N N1 0.61301(17) 0.23936(15) 0.21994(11) 0.0510(6) Uani d . 1 . .
N N2 0.60304(19) 0.51496(16) 0.22082(12) 0.0560(6) Uani d . 1 . .
N N3 0.6619(2) 0.37658(17) 0.12156(13) 0.0598(6) Uani d . 1 . .
N N4 0.69991(17) 0.37044(17) 0.34621(10) 0.0536(6) Uani d . 1 . .
C C1 0.6602(2) 0.1911(2) 0.26968(15) 0.0594(8) Uani d . 1 . .
H H1 0.6970 0.2146 0.3089 0.071 Uiso calc R 1 . .
C C2 0.6562(3) 0.1081(2) 0.26484(17) 0.0720(10) Uani d . 1 . .
H H2 0.6903 0.0760 0.3000 0.086 Uiso calc R 1 . .
C C3 0.6012(3) 0.0734(2) 0.20728(17) 0.0634(8) Uani d . 1 . .
H H3 0.5973 0.0173 0.2035 0.076 Uiso calc R 1 . .
C C4 0.5518(2) 0.1209(2) 0.15539(15) 0.0549(7) Uani d . 1 . .
C C5 0.5605(2) 0.20393(19) 0.16434(15) 0.0547(7) Uani d . 1 . .
H H5 0.5277 0.2371 0.1295 0.066 Uiso calc R 1 . .
C C6 0.4906(3) 0.0857(2) 0.09149(18) 0.0769(10) Uani d . 1 . .
H H6A 0.4696 0.1283 0.0596 0.115 Uiso calc R 1 . .
H H6B 0.4369 0.0598 0.0982 0.115 Uiso calc R 1 . .
H H6C 0.5260 0.0467 0.0758 0.115 Uiso calc R 1 . .
C C7 0.6357(2) 0.5595(2) 0.27548(16) 0.0602(8) Uani d . 1 . .
H H7 0.6602 0.5322 0.3153 0.072 Uiso calc R 1 . .
C C8 0.6356(3) 0.6427(2) 0.27687(19) 0.0679(10) Uani d . 1 . .
C C9 0.5993(3) 0.6815(2) 0.2175(2) 0.0816(12) Uani d . 1 . .
H H9 0.5981 0.7378 0.2160 0.098 Uiso calc R 1 . .
C C10 0.5650(3) 0.6380(2) 0.1608(2) 0.0799(12) Uani d . 1 . .
H H10 0.5403 0.6645 0.1207 0.096 Uiso calc R 1 . .
C C11 0.5674(3) 0.5543(2) 0.16345(17) 0.0657(9) Uani d . 1 . .
H H11 0.5438 0.5247 0.1247 0.079 Uiso calc R 1 . .
C C12 0.6761(4) 0.6856(3) 0.3418(2) 0.1045(16) Uani d . 1 . .
H H12A 0.7281 0.7190 0.3404 0.157 Uiso calc R 1 . .
H H12B 0.6977 0.6463 0.3764 0.157 Uiso calc R 1 . .
H H12C 0.6284 0.7189 0.3500 0.157 Uiso calc R 1 . .
C C13 0.7525(3) 0.39350(17) 0.15649(17) 0.0593(8) Uani d . 1 . .
C C14 0.8239(3) 0.3997(2) 0.12323(17) 0.0641(9) Uani d . 1 . .
H H14 0.8831 0.4203 0.1464 0.077 Uiso calc R 1 . .
C C15 0.8074(3) 0.3772(2) 0.06145(17) 0.0635(8) Uani d . 1 . .
C C16 0.8769(3) 0.3719(3) 0.0247(2) 0.0859(12) Uani d . 1 . .
H H16A 0.8783 0.3175 0.0091 0.129 Uiso calc R 1 . .
H H16B 0.9383 0.3865 0.0533 0.129 Uiso calc R 1 . .
H H16C 0.8587 0.4084 -0.0122 0.129 Uiso calc R 1 . .
C C17 0.6226(2) 0.37382(17) 0.36462(12) 0.0481(6) Uani d . 1 . .
C C18 0.6287(2) 0.3742(2) 0.43282(14) 0.0629(8) Uani d . 1 . .
H H18 0.5738 0.3814 0.4437 0.076 Uiso calc R 1 . .
C C19 0.7090(2) 0.3647(2) 0.48068(14) 0.0576(8) Uani d . 1 . .
C C20 0.7229(3) 0.3606(3) 0.55236(15) 0.0898(13) Uani d . 1 . .
H H20A 0.7449 0.4121 0.5722 0.135 Uiso calc R 1 . .
H H20B 0.7686 0.3195 0.5720 0.135 Uiso calc R 1 . .
H H20C 0.6641 0.3475 0.5592 0.135 Uiso calc R 1 . .

loop_
_atom_site_aniso_label
_atom_site_aniso_U_11
_atom_site_aniso_U_22
_atom_site_aniso_U_33
_atom_site_aniso_U_12
_atom_site_aniso_U_13
_atom_site_aniso_U_23
Cd1 0.05297(12) 0.04807(12) 0.04017(10) -0.00260(11) 0.01279(8) -0.00171(10)
S1 0.0704(5) 0.0736(5) 0.0619(5) 0.0096(5) 0.0299(4) 0.0004(4)
S2 0.0476(4) 0.0869(6) 0.0490(4) -0.0101(4) 0.0122(3) -0.0055(4)
O1 0.0815(19) 0.128(3) 0.0839(18) -0.0167(18) 0.0320(15) -0.0280(17)
O2 0.127(3) 0.092(2) 0.099(2) 0.0414(19) 0.0469(19) 0.0322(17)
O3 0.0742(17) 0.0911(18) 0.0696(15) 0.0036(14) 0.0375(13) -0.0122(13)
O4 0.0789(16) 0.0822(18) 0.0604(13) -0.0085(13) 0.0307(12) -0.0037(11)
O5 0.0485(11) 0.0794(15) 0.0508(11) -0.0045(12) -0.0004(9) 0.0005(11)
O6 0.106(2) 0.103(2) 0.090(2) -0.0534(19) 0.0047(17) -0.0039(16)
O7 0.0711(19) 0.190(4) 0.093(2) 0.040(2) 0.0157(16) -0.026(2)
O8 0.0612(15) 0.137(2) 0.0429(11) 0.0018(15) 0.0038(10) 0.0082(13)
N1 0.0521(14) 0.0530(14) 0.0459(13) 0.0015(12) 0.0128(11) -0.0016(11)
N2 0.0686(18) 0.0497(14) 0.0533(15) 0.0000(12) 0.0247(13) 0.0001(11)
N3 0.0667(17) 0.0595(15) 0.0617(14) 0.0012(15) 0.0322(13) -0.0001(13)
N4 0.0495(14) 0.0715(16) 0.0377(11) -0.0056(13) 0.0106(10) -0.0023(11)
C1 0.070(2) 0.063(2) 0.0423(15) 0.0071(17) 0.0126(14) -0.0004(13)
C2 0.098(3) 0.059(2) 0.0561(18) 0.013(2) 0.0190(18) 0.0087(15)
C3 0.074(2) 0.0507(19) 0.070(2) -0.0017(17) 0.0294(18) -0.0008(15)
C4 0.0470(15) 0.0581(18) 0.0607(16) -0.0012(16) 0.0187(13) -0.0078(16)
C5 0.0492(17) 0.0594(19) 0.0509(16) 0.0031(14) 0.0093(13) 0.0002(14)
C6 0.062(2) 0.080(2) 0.080(2) -0.0056(19) 0.0086(18) -0.021(2)
C7 0.073(2) 0.0533(19) 0.0590(19) -0.0075(16) 0.0282(17) -0.0031(14)
C8 0.080(2) 0.050(2) 0.089(3) -0.0096(17) 0.048(2) -0.0072(17)
C9 0.098(3) 0.053(2) 0.115(3) 0.006(2) 0.064(3) 0.010(2)
C10 0.095(3) 0.075(3) 0.087(3) 0.025(2) 0.053(2) 0.028(2)
C11 0.077(2) 0.072(2) 0.0546(18) 0.0091(19) 0.0300(17) 0.0059(16)
C12 0.123(4) 0.074(3) 0.123(4) -0.029(3) 0.048(3) -0.039(3)
C13 0.079(2) 0.0411(17) 0.070(2) -0.0029(15) 0.0411(18) 0.0027(13)
C14 0.068(2) 0.059(2) 0.073(2) -0.0083(16) 0.0328(18) 0.0018(15)
C15 0.072(2) 0.0541(17) 0.076(2) 0.0031(18) 0.0406(18) 0.0069(18)
C16 0.089(3) 0.095(3) 0.094(3) 0.005(3) 0.059(2) 0.003(2)
C17 0.0503(15) 0.0464(15) 0.0422(13) -0.0053(15) 0.0070(12) 0.0000(13)
C18 0.0560(18) 0.090(2) 0.0435(14) -0.0049(19) 0.0174(13) -0.0016(17)
C19 0.0642(19) 0.067(2) 0.0412(14) -0.0054(16) 0.0155(13) -0.0023(14)
C20 0.111(3) 0.117(3) 0.0387(16) -0.011(3) 0.0191(18) 0.0028(19)

loop_
_atom_type_symbol
_atom_type_description
_atom_type_scat_dispersion_real
_atom_type_scat_dispersion_imag
_atom_type_scat_source
C C 0.0033 0.0016 'International Tables Vol C Tables 4.2.6.8 and 6.1.1.4'
H H 0.0000 0.0000 'International Tables Vol C Tables 4.2.6.8 and 6.1.1.4'
N N 0.0061 0.0033 'International Tables Vol C Tables 4.2.6.8 and 6.1.1.4'
O O 0.0106 0.0060 'International Tables Vol C Tables 4.2.6.8 and 6.1.1.4'
S S 0.1246 0.1234 'International Tables Vol C Tables 4.2.6.8 and 6.1.1.4'
Cd Cd -0.8075 1.2024 'International Tables Vol C Tables 4.2.6.8 and 6.1.1.4'

loop_
_geom_angle_atom_site_label_1
_geom_angle_atom_site_label_2
_geom_angle_atom_site_label_3
_geom_angle_site_symmetry_1
_geom_angle_site_symmetry_3
_geom_angle
_geom_angle_publ_flag
N1 Cd1 N2 . . 168.93(8) y
N1 Cd1 N3 . . 87.31(9) y
N1 Cd1 N4 . . 91.55(9) y
N1 Cd1 O5 . . 90.29(8) y
N1 Cd1 O5 . 2_655 85.22(8) y
N2 Cd1 N3 . . 90.39(9) y
N2 Cd1 N4 . . 97.14(9) y
N2 Cd1 O5 . 2_655 84.36(9) y
N2 Cd1 O5 . . 89.64(8) y
N3 Cd1 O5 . . 167.60(8) y
O4 Cd1 N4 . . 87.06(8) y
O5 Cd1 N3 2_655 . 97.76(8) y
O5 Cd1 O5 2_655 . 69.90(7) y
O2 S1 O1 . . 117.2(2) y
O6 S2 O7 . . 118.7(2) y
C17 O5 Cd1 . . 93.93(18) y
Cd1 O5 Cd1 2_655 . 110.04(7) y
N2 Cd1 O4 . . 87.07(9) ?
N1 Cd1 O4 . . 100.27(9) ?
O4 Cd1 O5 . 2_655 150.51(8) ?
O5 Cd1 N4 2_655 . 121.97(8) ?
O4 Cd1 N3 . . 54.07(9) ?
N4 Cd1 N3 . . 140.03(9) ?
O4 Cd1 O5 . . 138.30(7) ?
N4 Cd1 O5 . . 52.16(7) ?
O2 S1 N3 . . 112.53(18) ?
O1 S1 N3 . . 110.19(17) ?
O2 S1 O3 . . 106.25(17) ?
O1 S1 O3 . . 104.39(16) ?
N3 S1 O3 . . 105.14(14) ?
O6 S2 N4 . . 111.21(17) ?
O7 S2 N4 . . 111.04(17) ?
O6 S2 O8 . . 105.72(17) ?
O7 S2 O8 . . 103.75(19) ?
N4 S2 O8 . . 105.07(13) ?
C15 O3 S1 . . 117.7(2) ?
C13 O4 Cd1 . . 98.4(2) ?
C17 O5 Cd1 . 2_655 156.0(2) ?
C19 O8 S2 . . 119.7(2) ?
C5 N1 C1 . . 117.5(3) ?
C5 N1 Cd1 . . 120.4(2) ?
C1 N1 Cd1 . . 122.0(2) ?
C7 N2 C11 . . 117.7(3) ?
C7 N2 Cd1 . . 119.0(2) ?
C11 N2 Cd1 . . 123.1(2) ?
C13 N3 S1 . . 119.4(2) ?
C13 N3 Cd1 . . 88.88(19) ?
S1 N3 Cd1 . . 150.09(16) ?
C17 N4 S2 . . 120.50(18) ?
C17 N4 Cd1 . . 97.59(16) ?
S2 N4 Cd1 . . 139.58(14) ?
N1 C1 C2 . . 122.3(3) ?
N1 C1 H1 . . 118.9 ?
C2 C1 H1 . . 118.9 ?
C3 C2 C1 . . 118.9(3) ?
C3 C2 H2 . . 120.5 ?
C1 C2 H2 . . 120.5 ?
C4 C3 C2 . . 120.4(3) ?
C4 C3 H3 . . 119.8 ?
C2 C3 H3 . . 119.8 ?
C3 C4 C5 . . 116.8(3) ?
C3 C4 C6 . . 122.4(3) ?
C5 C4 C6 . . 120.8(3) ?
N1 C5 C4 . . 124.0(3) ?
N1 C5 H5 . . 118.0 ?
C4 C5 H5 . . 118.0 ?
C4 C6 H6A . . 109.5 ?
C4 C6 H6B . . 109.5 ?
H6A C6 H6B . . 109.5 ?
C4 C6 H6C . . 109.5 ?
H6A C6 H6C . . 109.5 ?
H6B C6 H6C . . 109.5 ?
N2 C7 C8 . . 124.5(3) ?
N2 C7 H7 . . 117.8 ?
C8 C7 H7 . . 117.8 ?
C9 C8 C7 . . 116.7(3) ?
C9 C8 C12 . . 124.2(4) ?
C7 C8 C12 . . 119.1(4) ?
C10 C9 C8 . . 120.4(4) ?
C10 C9 H9 . . 119.8 ?
C8 C9 H9 . . 119.8 ?
C9 C10 C11 . . 119.5(4) ?
C9 C10 H10 . . 120.3 ?
C11 C10 H10 . . 120.3 ?
N2 C11 C10 . . 121.2(3) ?
N2 C11 H11 . . 119.4 ?
C10 C11 H11 . . 119.4 ?
C8 C12 H12A . . 109.5 ?
C8 C12 H12B . . 109.5 ?
H12A C12 H12B . . 109.5 ?
C8 C12 H12C . . 109.5 ?
H12A C12 H12C . . 109.5 ?
H12B C12 H12C . . 109.5 ?
O4 C13 N3 . . 118.6(3) ?
O4 C13 C14 . . 121.1(3) ?
N3 C13 C14 . . 120.2(3) ?
C15 C14 C13 . . 122.2(3) ?
C15 C14 H14 . . 118.9 ?
C13 C14 H14 . . 118.9 ?
C14 C15 O3 . . 121.1(3) ?
C14 C15 C16 . . 127.2(4) ?
O3 C15 C16 . . 111.6(3) ?
C15 C16 H16A . . 109.5 ?
C15 C16 H16B . . 109.5 ?
H16A C16 H16B . . 109.5 ?
C15 C16 H16C . . 109.5 ?
H16A C16 H16C . . 109.5 ?
H16B C16 H16C . . 109.5 ?
O5 C17 N4 . . 116.2(2) ?
O5 C17 C18 . . 122.6(3) ?
N4 C17 C18 . . 121.2(2) ?
C19 C18 C17 . . 122.8(3) ?
C19 C18 H18 . . 118.6 ?
C17 C18 H18 . . 118.6 ?
C18 C19 O8 . . 120.7(3) ?
C18 C19 C20 . . 127.2(3) ?
O8 C19 C20 . . 111.9(3) ?
C19 C20 H20A . . 109.5 ?
C19 C20 H20B . . 109.5 ?
H20A C20 H20B . . 109.5 ?
C19 C20 H20C . . 109.5 ?
H20A C20 H20C . . 109.5 ?
H20B C20 H20C . . 109.5 ?

loop_
_geom_bond_atom_site_label_1
_geom_bond_atom_site_label_2
_geom_bond_site_symmetry_2
_geom_bond_distance
_geom_bond_publ_flag
Cd1 N1 . 2.286(3) y
Cd1 N2 . 2.285(3) y
Cd1 N3 . 2.526(2) y
Cd1 N4 . 2.434(2) y
Cd1 O4 . 2.380(3) y
Cd1 O5 2_655 2.384(2) y
Cd1 O5 . 2.560(2) y
S1 N3 . 1.577(3) y
S2 N4 . 1.581(2) y
S1 O1 . 1.418(3) y
S1 O2 . 1.409(3) y
S1 O3 . 1.617(2) y
S2 O6 . 1.396(3) y
S2 O7 . 1.412(3) y
S2 O8 . 1.609(2) y
O3 C15 . 1.376(4) ?
O4 C13 . 1.244(4) y
O5 C17 . 1.254(3) y
O5 Cd1 2_655 2.384(2) ?
O8 C19 . 1.366(4) ?
N1 C5 . 1.336(4) ?
N1 C1 . 1.338(4) ?
N2 C7 . 1.336(4) ?
N2 C11 . 1.342(4) ?
N3 C13 . 1.353(4) ?
N4 C17 . 1.335(4) ?
C1 C2 . 1.373(5) ?
C1 H1 . 0.9300 ?
C2 C3 . 1.372(5) ?
C2 H2 . 0.9300 ?
C3 C4 . 1.369(5) ?
C3 H3 . 0.9300 ?
C4 C5 . 1.384(4) ?
C4 C6 . 1.501(4) ?
C5 H5 . 0.9300 ?
C6 H6A . 0.9600 ?
C6 H6B . 0.9600 ?
C6 H6C . 0.9600 ?
C7 C8 . 1.374(5) ?
C7 H7 . 0.9300 ?
C8 C9 . 1.371(5) ?
C8 C12 . 1.506(5) ?
C9 C10 . 1.363(6) ?
C9 H9 . 0.9300 ?
C10 C11 . 1.383(5) ?
C10 H10 . 0.9300 ?
C11 H11 . 0.9300 ?
C12 H12A . 0.9600 ?
C12 H12B . 0.9600 ?
C12 H12C . 0.9600 ?
C13 C14 . 1.463(5) ?
C14 C15 . 1.320(5) ?
C14 H14 . 0.9300 ?
C15 C16 . 1.491(4) ?
C16 H16A . 0.9600 ?
C16 H16B . 0.9600 ?
C16 H16C . 0.9600 ?
C17 C18 . 1.433(4) ?
C18 C19 . 1.318(4) ?
C18 H18 . 0.9300 ?
C19 C20 . 1.483(4) ?
C20 H20A . 0.9600 ?
C20 H20B . 0.9600 ?
C20 H20C . 0.9600 ?

loop_
_geom_hbond_atom_site_label_D
_geom_hbond_atom_site_label_H
_geom_hbond_atom_site_label_A
_geom_hbond_site_symmetry_A
_geom_hbond_distance_DH
_geom_hbond_distance_HA
_geom_hbond_distance_DA
_geom_hbond_angle_DHA
C18 H18 O1 2_655 0.93 2.58 3.419(4) 150
C6 H6C O6 4_645 0.96 2.55 3.413(5) 150

loop_
_geom_torsion_atom_site_label_1
_geom_torsion_atom_site_label_2
_geom_torsion_atom_site_label_3
_geom_torsion_atom_site_label_4
_geom_torsion_site_symmetry_1
_geom_torsion_site_symmetry_2
_geom_torsion_site_symmetry_3
_geom_torsion_site_symmetry_4
_geom_torsion
_geom_torsion_publ_flag
O2 S1 O3 C15 . . . . 77.7(3) ?
O1 S1 O3 C15 . . . . -157.8(3) ?
N3 S1 O3 C15 . . . . -41.8(3) ?
N2 Cd1 O4 C13 . . . . -91.49(19) ?
N1 Cd1 O4 C13 . . . . 80.16(19) ?
O5 Cd1 O4 C13 2_655 . . . -18.4(3) ?
N4 Cd1 O4 C13 . . . . 171.20(19) ?
N3 Cd1 O4 C13 . . . . 1.13(18) ?
O5 Cd1 O4 C13 . . . . -177.65(17) ?
N2 Cd1 O5 C17 . . . . -97.06(19) ?
N1 Cd1 O5 C17 . . . . 94.01(19) ?
O4 Cd1 O5 C17 . . . . -11.9(2) ?
O5 Cd1 O5 C17 2_655 . . . 178.81(15) ?
N4 Cd1 O5 C17 . . . . 2.28(17) ?
N3 Cd1 O5 C17 . . . . 172.7(4) ?
N2 Cd1 O5 Cd1 . . . 2_655 81.42(10) ?
N1 Cd1 O5 Cd1 . . . 2_655 -87.51(10) ?
O4 Cd1 O5 Cd1 . . . 2_655 166.60(9) ?
O5 Cd1 O5 Cd1 2_655 . . 2_655 -2.71(12) ?
N4 Cd1 O5 Cd1 . . . 2_655 -179.24(15) ?
N3 Cd1 O5 Cd1 . . . 2_655 -8.8(5) ?
O6 S2 O8 C19 . . . . 81.9(3) ?
O7 S2 O8 C19 . . . . -152.4(3) ?
N4 S2 O8 C19 . . . . -35.8(3) ?
N2 Cd1 N1 C5 . . . . 27.2(6) ?
O4 Cd1 N1 C5 . . . . -103.7(2) ?
O5 Cd1 N1 C5 2_655 . . . 47.0(2) ?
N4 Cd1 N1 C5 . . . . 169.0(2) ?
N3 Cd1 N1 C5 . . . . -51.0(2) ?
O5 Cd1 N1 C5 . . . . 116.8(2) ?
N2 Cd1 N1 C1 . . . . -153.6(4) ?
O4 Cd1 N1 C1 . . . . 75.4(3) ?
O5 Cd1 N1 C1 2_655 . . . -133.8(3) ?
N4 Cd1 N1 C1 . . . . -11.9(3) ?
N3 Cd1 N1 C1 . . . . 128.1(3) ?
O5 Cd1 N1 C1 . . . . -64.0(3) ?
N1 Cd1 N2 C7 . . . . 142.7(4) ?
O4 Cd1 N2 C7 . . . . -85.3(2) ?
O5 Cd1 N2 C7 2_655 . . . 122.9(2) ?
N4 Cd1 N2 C7 . . . . 1.3(3) ?
N3 Cd1 N2 C7 . . . . -139.3(2) ?
O5 Cd1 N2 C7 . . . . 53.1(2) ?
N1 Cd1 N2 C11 . . . . -42.9(6) ?
O4 Cd1 N2 C11 . . . . 89.0(3) ?
O5 Cd1 N2 C11 2_655 . . . -62.8(3) ?
N4 Cd1 N2 C11 . . . . 175.6(3) ?
N3 Cd1 N2 C11 . . . . 35.0(3) ?
O5 Cd1 N2 C11 . . . . -132.6(3) ?
O2 S1 N3 C13 . . . . -80.0(3) ?
O1 S1 N3 C13 . . . . 147.1(3) ?
O3 S1 N3 C13 . . . . 35.2(3) ?
O2 S1 N3 Cd1 . . . . 78.8(4) ?
O1 S1 N3 Cd1 . . . . -54.0(4) ?
O3 S1 N3 Cd1 . . . . -165.9(3) ?
N2 Cd1 N3 C13 . . . . 85.07(19) ?
N1 Cd1 N3 C13 . . . . -105.77(19) ?
O4 Cd1 N3 C13 . . . . -1.03(16) ?
O5 Cd1 N3 C13 2_655 . . . 169.43(18) ?
N4 Cd1 N3 C13 . . . . -16.6(3) ?
O5 Cd1 N3 C13 . . . . 175.2(3) ?
N2 Cd1 N3 S1 . . . . -76.6(3) ?
N1 Cd1 N3 S1 . . . . 92.6(3) ?
O4 Cd1 N3 S1 . . . . -162.7(4) ?
O5 Cd1 N3 S1 2_655 . . . 7.8(3) ?
N4 Cd1 N3 S1 . . . . -178.3(3) ?
O5 Cd1 N3 S1 . . . . 13.5(7) ?
O6 S2 N4 C17 . . . . -84.2(3) ?
O7 S2 N4 C17 . . . . 141.2(3) ?
O8 S2 N4 C17 . . . . 29.7(3) ?
O6 S2 N4 Cd1 . . . . 73.9(3) ?
O7 S2 N4 Cd1 . . . . -60.6(3) ?
O8 S2 N4 Cd1 . . . . -172.2(2) ?
N2 Cd1 N4 C17 . . . . 81.80(19) ?
N1 Cd1 N4 C17 . . . . -91.32(19) ?
O4 Cd1 N4 C17 . . . . 168.47(19) ?
O5 Cd1 N4 C17 2_655 . . . -6.0(2) ?
N3 Cd1 N4 C17 . . . . -178.98(17) ?
O5 Cd1 N4 C17 . . . . -2.15(16) ?
N2 Cd1 N4 S2 . . . . -79.3(2) ?
N1 Cd1 N4 S2 . . . . 107.6(2) ?
O4 Cd1 N4 S2 . . . . 7.3(2) ?
O5 Cd1 N4 S2 2_655 . . . -167.1(2) ?
N3 Cd1 N4 S2 . . . . 19.9(3) ?
O5 Cd1 N4 S2 . . . . -163.3(3) ?
C5 N1 C1 C2 . . . . 0.3(5) ?
Cd1 N1 C1 C2 . . . . -178.9(3) ?
N1 C1 C2 C3 . . . . -0.7(6) ?
C1 C2 C3 C4 . . . . 0.6(6) ?
C2 C3 C4 C5 . . . . -0.1(5) ?
C2 C3 C4 C6 . . . . -180.0(4) ?
C1 N1 C5 C4 . . . . 0.3(5) ?
Cd1 N1 C5 C4 . . . . 179.5(2) ?
C3 C4 C5 N1 . . . . -0.4(5) ?
C6 C4 C5 N1 . . . . 179.5(3) ?
C11 N2 C7 C8 . . . . -0.3(5) ?
Cd1 N2 C7 C8 . . . . 174.3(3) ?
N2 C7 C8 C9 . . . . -0.1(6) ?
N2 C7 C8 C12 . . . . -179.0(3) ?
C7 C8 C9 C10 . . . . 0.3(6) ?
C12 C8 C9 C10 . . . . 179.2(4) ?
C8 C9 C10 C11 . . . . -0.2(6) ?
C7 N2 C11 C10 . . . . 0.4(5) ?
Cd1 N2 C11 C10 . . . . -173.9(3) ?
C9 C10 C11 N2 . . . . -0.2(6) ?
Cd1 O4 C13 N3 . . . . -1.9(3) ?
Cd1 O4 C13 C14 . . . . -177.9(2) ?
S1 N3 C13 O4 . . . . 171.4(2) ?
Cd1 N3 C13 O4 . . . . 1.8(3) ?
S1 N3 C13 C14 . . . . -12.5(4) ?
Cd1 N3 C13 C14 . . . . 177.9(3) ?
O4 C13 C14 C15 . . . . 165.1(3) ?
N3 C13 C14 C15 . . . . -10.8(5) ?
C13 C14 C15 O3 . . . . 3.7(5) ?
C13 C14 C15 C16 . . . . -172.7(3) ?
S1 O3 C15 C14 . . . . 24.9(4) ?
S1 O3 C15 C16 . . . . -158.1(3) ?
Cd1 O5 C17 N4 2_655 . . . 179.9(4) ?
Cd1 O5 C17 N4 . . . . -3.7(3) ?
Cd1 O5 C17 C18 2_655 . . . 1.8(7) ?
Cd1 O5 C17 C18 . . . . 178.3(3) ?
S2 N4 C17 O5 . . . . 169.8(2) ?
Cd1 N4 C17 O5 . . . . 3.9(3) ?
S2 N4 C17 C18 . . . . -12.2(4) ?
Cd1 N4 C17 C18 . . . . -178.1(3) ?
O5 C17 C18 C19 . . . . 172.3(3) ?
N4 C17 C18 C19 . . . . -5.6(5) ?
C17 C18 C19 O8 . . . . -0.8(6) ?
C17 C18 C19 C20 . . . . -177.2(3) ?
S2 O8 C19 C18 . . . . 23.9(5) ?
S2 O8 C19 C20 . . . . -159.1(3) ?
